data_2011258
loop_
_publ_author_name
'Hollmann, Christoph'
'Sch\"urmann, Markus'
'Preut, Hans'
'Eilbracht, Peter'

_publ_section_title
<i>N</i>-Benzyl-4-methyl-<i>N</i>-[(3a<i>R</i>*,4<i>R</i>*,7a<i>R</i>*)-6,6,7a-trimethylperhydroinden-4-yl]benzenesulfonamide
_journal_issue 8
_journal_name_full 'Acta Crystallographica Section C'
_journal_page_first e352
_journal_page_last e352
_journal_paper_doi 10.1107/S0108270100009148
_journal_volume 56
_journal_year 2000
_chemical_formula_sum 'C26 H35 N O2 S'
_chemical_formula_weight 425.61
_chemical_name_systematic
;
 ?
;
_space_group_IT_number 2
_symmetry_cell_setting triclinic
_symmetry_space_group_name_Hall '-P 1'
_symmetry_space_group_name_H-M 'P -1'
_audit_creation_method SHELXL-97
_cell_angle_alpha 109.6116(16)
_cell_angle_beta 90.009(2)
_cell_angle_gamma 103.902(2)
_cell_formula_units_Z 2
_cell_length_a 9.3965(2)
_cell_length_b 10.5437(3)
_cell_length_c 13.2813(4)
_cell_measurement_reflns_used 13129
_cell_measurement_temperature 291.0(10)
_cell_measurement_theta_max 27.43
_cell_measurement_theta_min 3.22
_cell_volume 1198.48(6)
_computing_cell_refinement 'DENZO and SCALEPACK (Otwinowski & Minor, 1997)'
_computing_data_collection 'COLLECT (Nonius, 1998)'
_computing_data_reduction 'DENZO and SCALEPACK'
_computing_publication_material SHELXL97
_computing_structure_refinement 'SHELXL97 (Sheldrick, 1997)'
_computing_structure_solution 'SHELXS97 (Sheldrick, 1990)'
_diffrn_ambient_temperature 291.0(10)
_diffrn_detector_area_resol_mean '10 vertical, 18 horizontal'
_diffrn_measured_fraction_theta_full .952
_diffrn_measured_fraction_theta_max .952
_diffrn_measurement_device_type 'Nonius KappaCCD'
_diffrn_measurement_method
;
358 frames via \w-rotation (\D\w = 1\%) and two times 60 s per frame with
four sets at different \k angles
;
_diffrn_radiation_monochromator graphite
_diffrn_radiation_source 'fine-focus sealed tube'
_diffrn_radiation_type MoK\a
_diffrn_radiation_wavelength .71073
_diffrn_reflns_av_R_equivalents .028
_diffrn_reflns_av_sigmaI/netI .0512
_diffrn_reflns_limit_h_max 12
_diffrn_reflns_limit_h_min -12
_diffrn_reflns_limit_k_max 13
_diffrn_reflns_limit_k_min -13
_diffrn_reflns_limit_l_max 17
_diffrn_reflns_limit_l_min -17
_diffrn_reflns_number 13129
_diffrn_reflns_theta_full 27.43
_diffrn_reflns_theta_max 27.43
_diffrn_reflns_theta_min 3.22
_diffrn_standards_decay_% 0
_diffrn_standards_number 0
_exptl_absorpt_coefficient_mu .156
_exptl_absorpt_correction_type none
_exptl_crystal_colour colourless
_exptl_crystal_density_diffrn 1.179
_exptl_crystal_density_method 'not measured'
_exptl_crystal_description needle
_exptl_crystal_F_000 460
_exptl_crystal_size_max .30
_exptl_crystal_size_mid .10
_exptl_crystal_size_min .10
_refine_diff_density_max .226
_refine_diff_density_min -.226
_refine_ls_extinction_method none
_refine_ls_goodness_of_fit_ref 1.001
_refine_ls_hydrogen_treatment refall
_refine_ls_matrix_type full
_refine_ls_number_parameters 411
_refine_ls_number_reflns 5198
_refine_ls_number_restraints 0
_refine_ls_restrained_S_all 1.001
_refine_ls_R_factor_all .078
_refine_ls_R_factor_gt .044
_refine_ls_shift/su_max .001
_refine_ls_shift/su_mean .000
_refine_ls_structure_factor_coef Fsqd
_refine_ls_weighting_details 'w = 1/[\s^2^(Fo^2^)+(0.0746P)^2^] where P = (Fo^2^+2Fc^2^)/3'
_refine_ls_weighting_scheme calc
_refine_ls_wR_factor_ref .123
_reflns_number_gt 3347
_reflns_number_total 5198
_reflns_threshold_expression I>2\s(I)
_cod_data_source_file qa0340.cif
_cod_data_source_block I
_cod_depositor_comments
;
The following automatic conversions were performed:

'_refine_ls_weighting_scheme' value 'calc w =
1/[\s^2^(Fo^2^)+(0.0746P)^2^] where P = (Fo^2^+2Fc^2^)/3' was changed
to 'calc'. New tag '_refine_ls_weighting_details' was created. The
value of the new tag was set to 'w = 1/[\s^2^(Fo^2^)+(0.0746P)^2^]
where P = (Fo^2^+2Fc^2^)/3'.

Automatic conversion script
Id: cif_fix_values 3143 2015-03-26 13:38:13Z robertas 
;
_cod_database_code 2011258
_cod_database_fobs_code 2011258

loop_
_symmetry_equiv_pos_as_xyz
'x, y, z'
'-x, -y, -z'

loop_
_atom_site_label
_atom_site_fract_x
_atom_site_fract_y
_atom_site_fract_z
_atom_site_U_iso_or_equiv
_atom_site_adp_type
_atom_site_calc_flag
_atom_site_refinement_flags
_atom_site_occupancy
_atom_site_disorder_assembly
_atom_site_disorder_group
_atom_site_type_symbol
S1 .97632(4) .72220(4) .16808(3) .04853(16) Uani d . 1 . . S
O1 1.06036(12) .63284(13) .10469(9) .0618(3) Uani d . 1 . . O
O2 1.04502(12) .83254(12) .26418(9) .0612(3) Uani d . 1 . . O
N1 .83376(13) .62486(12) .19873(10) .0459(3) Uani d . 1 . . N
C1 .4754(3) .8308(2) .28181(19) .0748(6) Uani d . 1 . . C
H1A .567(3) .910(2) .3082(17) .093(7) Uiso d . 1 . . H
H1B .392(3) .870(2) .3094(17) .095(7) Uiso d . 1 . . H
C2 .4740(3) .7697(3) .1619(2) .0854(7) Uani d . 1 . . C
H2A .370(3) .744(3) .131(2) .129(9) Uiso d . 1 . . H
H2B .542(4) .829(3) .129(3) .160(12) Uiso d . 1 . . H
C3 .5231(2) .6350(3) .13749(16) .0699(5) Uani d . 1 . . C
H3A .603(2) .634(2) .0908(16) .084(6) Uiso d . 1 . . H
H3B .430(3) .537(2) .1003(18) .102(7) Uiso d . 1 . . H
C3A .57458(17) .63101(18) .24445(13) .0505(4) Uani d . 1 . . C
H3AA .5517(16) .5341(18) .2433(12) .049(4) Uiso d . 1 . . H
C4 .73978(16) .69718(17) .27638(12) .0421(3) Uani d . 1 . . C
H4 .7585(15) .7880(16) .2698(11) .039(4) Uiso d . 1 . . H
C5 .7813(2) .7121(2) .39118(13) .0541(4) Uani d . 1 . . C
H5A .7545(19) .622(2) .3961(13) .061(5) Uiso d . 1 . . H
H5B .8909(19) .7469(17) .4152(12) .053(4) Uiso d . 1 . . H
C6 .70714(18) .8120(2) .47333(13) .0605(5) Uani d . 1 . . C
C7 .5401(2) .7586(2) .44260(15) .0672(5) Uani d . 1 . . C
H7A .489(2) .836(2) .4892(15) .075(5) Uiso d . 1 . . H
H7B .506(3) .666(3) .4655(18) .105(7) Uiso d . 1 . . H
C7A .48096(17) .71261(18) .32495(14) .0569(4) Uani d . 1 . . C
C8 .7693(3) .9629(2) .4771(2) .0795(6) Uani d . 1 . . C
H8A .866(3) .994(3) .515(2) .131(10) Uiso d . 1 . . H
H8B .717(2) 1.032(3) .5270(19) .099(7) Uiso d . 1 . . H
H8C .769(3) .970(3) .395(3) .142(10) Uiso d . 1 . . H
C9 .7390(3) .8095(4) .58442(18) .0905(7) Uani d . 1 . . C
H9A .691(3) .871(3) .640(2) .108(8) Uiso d . 1 . . H
H9B .690(2) .707(2) .5803(15) .073(6) Uiso d . 1 . . H
H9C .854(3) .847(3) .601(2) .116(8) Uiso d . 1 . . H
C10 .3231(2) .6199(3) .3118(2) .0845(7) Uani d . 1 . . C
H10A .285(2) .595(2) .2259(18) .088(6) Uiso d . 1 . . H
H10B .332(3) .531(3) .3350(19) .110(8) Uiso d . 1 . . H
H10C .265(3) .670(3) .364(2) .128(9) Uiso d . 1 . . H
C11 .90549(16) .79953(16) .08717(12) .0482(4) Uani d . 1 . . C
C12 .8562(2) .7225(2) -.01941(14) .0609(5) Uani d . 1 . . C
H12 .8596(17) .6267(19) -.0494(13) .055(5) Uiso d . 1 . . H
C13 .7921(2) .7817(2) -.07940(18) .0727(6) Uani d . 1 . . C
H13 .764(2) .736(2) -.1512(18) .083(6) Uiso d . 1 . . H
C14 .7768(2) .9159(2) -.03698(17) .0667(5) Uani d . 1 . . C
C15 .8293(2) .9915(2) .06906(18) .0682(5) Uani d . 1 . . C
H15 .8218(19) 1.081(2) .0985(14) .066(5) Uiso d . 1 . . H
C16 .8932(2) .93484(19) .13092(16) .0590(4) Uani d . 1 . . C
H16 .9303(17) .9868(18) .2063(15) .055(5) Uiso d . 1 . . H
C17 .7039(4) .9782(4) -.1027(3) .1019(9) Uani d . 1 . . C
H17A .738(4) 1.083(4) -.075(3) .149(12) Uiso d . 1 . . H
H17B .611(4) .978(3) -.089(2) .135(11) Uiso d . 1 . . H
H17C .746(3) .978(3) -.164(3) .141(12) Uiso d . 1 . . H
C21 .80339(19) .39685(16) .22066(14) .0561(4) Uani d . 1 . . C
C22 .6842(3) .3001(2) .2344(2) .0826(7) Uani d . 1 . . C
H22 .599(3) .285(2) .1897(18) .089(8) Uiso d . 1 . . H
C23 .6956(5) .2342(3) .3060(3) .1183(11) Uani d . 1 . . C
H23 .606(3) .169(3) .309(2) .132(10) Uiso d . 1 . . H
C24 .8240(6) .2628(4) .3639(3) .1281(14) Uani d . 1 . . C
H24 .837(3) .225(3) .411(2) .138(11) Uiso d . 1 . . H
C25 .9444(4) .3572(4) .3514(3) .1108(9) Uani d . 1 . . C
H25 1.024(3) .387(3) .392(2) .112(11) Uiso d . 1 . . H
C26 .9339(3) .4236(2) .28023(19) .0781(6) Uani d . 1 . . C
H26 1.010(3) .483(3) .2678(19) .099(8) Uiso d . 1 . . H
C27 .7918(2) .47321(17) .14481(14) .0534(4) Uani d . 1 . . C
H27A .8565(18) .4509(18) .0897(14) .057(5) Uiso d . 1 . . H
H27B .689(2) .4430(17) .1108(13) .056(5) Uiso d . 1 . . H

loop_
_atom_site_aniso_label
_atom_site_aniso_U_11
_atom_site_aniso_U_22
_atom_site_aniso_U_33
_atom_site_aniso_U_12
_atom_site_aniso_U_13
_atom_site_aniso_U_23
S1 .0440(2) .0505(3) .0478(3) .01175(18) .00793(17) .01307(19)
O1 .0535(6) .0687(8) .0658(7) .0245(6) .0199(6) .0203(6)
O2 .0544(6) .0618(7) .0537(7) .0031(6) -.0020(5) .0108(6)
N1 .0499(7) .0400(7) .0466(7) .0149(6) .0135(6) .0112(6)
C1 .0676(13) .0782(14) .0862(16) .0354(12) .0038(11) .0265(12)
C2 .0763(14) .1122(19) .0866(17) .0376(14) .0080(13) .0491(15)
C3 .0564(11) .0932(15) .0540(11) .0190(11) .0015(9) .0177(10)
C3A .0474(9) .0484(10) .0512(10) .0138(8) .0039(7) .0104(8)
C4 .0433(8) .0413(9) .0416(8) .0152(7) .0063(6) .0112(7)
C5 .0567(11) .0646(12) .0464(10) .0268(9) .0082(8) .0181(8)
C6 .0586(10) .0752(12) .0457(9) .0244(9) .0058(8) .0133(9)
C7 .0606(11) .0803(13) .0555(11) .0226(10) .0162(9) .0137(10)
C7A .0419(8) .0627(11) .0621(10) .0175(8) .0086(8) .0137(9)
C8 .0778(14) .0637(13) .0763(15) .0180(12) .0037(12) -.0023(11)
C9 .0959(18) .122(2) .0495(12) .0383(18) .0092(12) .0177(13)
C10 .0521(11) .1027(18) .0877(17) .0144(11) .0177(11) .0228(15)
C11 .0480(8) .0456(9) .0475(9) .0081(7) .0099(7) .0145(7)
C12 .0705(11) .0542(11) .0526(11) .0113(9) .0054(9) .0148(9)
C13 .0800(13) .0802(15) .0530(12) .0105(11) -.0026(10) .0237(11)
C14 .0611(11) .0771(13) .0752(13) .0162(10) .0135(10) .0440(12)
C15 .0755(12) .0556(12) .0824(15) .0236(10) .0219(11) .0302(11)
C16 .0685(11) .0503(10) .0558(11) .0131(9) .0116(9) .0169(9)
C17 .0863(18) .131(3) .124(2) .0329(18) .0122(18) .086(2)
C21 .0582(10) .0390(9) .0711(11) .0192(8) .0240(9) .0143(8)
C22 .0796(15) .0508(11) .1142(18) .0130(11) .0368(14) .0271(13)
C23 .144(3) .0729(17) .156(3) .032(2) .081(3) .060(2)
C24 .204(4) .104(2) .131(3) .082(3) .074(3) .079(2)
C25 .133(3) .106(2) .127(2) .057(2) .012(2) .063(2)
C26 .0730(14) .0725(13) .1066(17) .0278(11) .0153(12) .0475(13)
C27 .0519(10) .0437(9) .0555(10) .0138(8) .0103(9) .0044(8)

loop_
_atom_type_symbol
_atom_type_description
_atom_type_scat_dispersion_real
_atom_type_scat_dispersion_imag
_atom_type_scat_source
C C .0033 .0016 'International Tables Vol C Tables 4.2.6.8 and 6.1.1.4'
H H .0000 .0000 'International Tables Vol C Tables 4.2.6.8 and 6.1.1.4'
N N .0061 .0033 'International Tables Vol C Tables 4.2.6.8 and 6.1.1.4'
O O .0106 .0060 'International Tables Vol C Tables 4.2.6.8 and 6.1.1.4'
S S .1246 .1234 'International Tables Vol C Tables 4.2.6.8 and 6.1.1.4'

loop_
_geom_angle_atom_site_label_1
_geom_angle_atom_site_label_2
_geom_angle_atom_site_label_3
_geom_angle
O2 S1 O1 119.41(7)
O2 S1 N1 108.21(6)
O1 S1 N1 107.65(7)
O2 S1 C11 106.66(7)
O1 S1 C11 108.58(7)
N1 S1 C11 105.52(7)
C27 N1 C4 121.43(12)
C27 N1 S1 121.30(10)
C4 N1 S1 117.04(9)
C2 C1 C7A 106.16(18)
C2 C1 H1A 107.2(12)
C7A C1 H1A 111.0(13)
C2 C1 H1B 116.4(13)
C7A C1 H1B 109.7(12)
H1A C1 H1B 106.4(18)
C1 C2 C3 106.79(18)
C1 C2 H2A 107.5(16)
C3 C2 H2A 107.4(17)
C1 C2 H2B 115.0(19)
C3 C2 H2B 107.2(19)
H2A C2 H2B 113(2)
C3A C3 C2 106.62(17)
C3A C3 H3A 110.3(12)
C2 C3 H3A 110.4(13)
C3A C3 H3B 106.4(11)
C2 C3 H3B 113.2(11)
H3A C3 H3B 109.8(17)
C3 C3A C4 113.58(15)
C3 C3A C7A 103.60(14)
C4 C3A C7A 111.14(13)
C3 C3A H3AA 110.3(9)
C4 C3A H3AA 108.7(9)
C7A C3A H3AA 109.3(9)
N1 C4 C5 112.47(12)
N1 C4 C3A 112.84(12)
C5 C4 C3A 111.56(13)
N1 C4 H4 103.9(8)
C5 C4 H4 109.7(8)
C3A C4 H4 105.8(8)
C4 C5 C6 112.32(14)
C4 C5 H5A 107.5(11)
C6 C5 H5A 111.2(10)
C4 C5 H5B 115.6(9)
C6 C5 H5B 105.9(9)
H5A C5 H5B 104.1(14)
C9 C6 C5 109.56(18)
C9 C6 C7 108.78(17)
C5 C6 C7 107.41(15)
C9 C6 C8 107.2(2)
C5 C6 C8 110.80(16)
C7 C6 C8 113.02(18)
C7A C7 C6 119.55(14)
C7A C7 H7A 108.6(10)
C6 C7 H7A 108.1(10)
C7A C7 H7B 105.7(12)
C6 C7 H7B 105.4(12)
H7A C7 H7B 109.2(16)
C7 C7A C10 107.94(16)
C7 C7A C1 116.03(17)
C10 C7A C1 107.65(18)
C7 C7A C3A 113.88(14)
C10 C7A C3A 109.02(16)
C1 C7A C3A 101.98(14)
C6 C8 H8A 106.0(17)
C6 C8 H8B 113.3(12)
H8A C8 H8B 101(2)
C6 C8 H8C 111.7(15)
H8A C8 H8C 114(2)
H8B C8 H8C 111(2)
C6 C9 H9A 112.3(14)
C6 C9 H9B 105.3(11)
H9A C9 H9B 107.0(17)
C6 C9 H9C 105.1(14)
H9A C9 H9C 109(2)
H9B C9 H9C 118.2(18)
C7A C10 H10A 104.2(10)
C7A C10 H10B 105.9(13)
H10A C10 H10B 115.9(17)
C7A C10 H10C 109.3(16)
H10A C10 H10C 115.0(19)
H10B C10 H10C 106.1(19)
C16 C11 C12 119.91(17)
C16 C11 S1 120.10(13)
C12 C11 S1 119.93(13)
C13 C12 C11 119.08(19)
C13 C12 H12 120.4(10)
C11 C12 H12 120.4(10)
C12 C13 C14 122.0(2)
C12 C13 H13 121.4(13)
C14 C13 H13 116.4(13)
C13 C14 C15 117.73(19)
C13 C14 C17 121.4(2)
C15 C14 C17 120.8(2)
C16 C15 C14 121.51(19)
C16 C15 H15 119.2(12)
C14 C15 H15 119.3(12)
C15 C16 C11 119.74(19)
C15 C16 H16 122.5(10)
C11 C16 H16 117.8(10)
C14 C17 H17A 111.5(19)
C14 C17 H17B 113.1(19)
H17A C17 H17B 93(3)
C14 C17 H17C 114(2)
H17A C17 H17C 88(2)
H17B C17 H17C 128(3)
C26 C21 C22 117.8(2)
C26 C21 C27 120.53(16)
C22 C21 C27 121.6(2)
C23 C22 C21 120.9(3)
C23 C22 H22 125.6(14)
C21 C22 H22 113.5(14)
C24 C23 C22 120.2(3)
C24 C23 H23 125.7(18)
C22 C23 H23 114.1(18)
C23 C24 C25 120.2(3)
C23 C24 H24 124(2)
C25 C24 H24 115(2)
C24 C25 C26 119.9(3)
C24 C25 H25 123(2)
C26 C25 H25 116(2)
C25 C26 C21 120.9(3)
C25 C26 H26 122.8(15)
C21 C26 H26 116.2(15)
N1 C27 C21 112.26(14)
N1 C27 H27A 107.6(10)
C21 C27 H27A 109.4(10)
N1 C27 H27B 109.7(10)
C21 C27 H27B 109.3(9)
H27A C27 H27B 108.6(14)

loop_
_geom_bond_atom_site_label_1
_geom_bond_atom_site_label_2
_geom_bond_site_symmetry_2
_geom_bond_distance
_geom_bond_publ_flag
S1 O2 . 1.4288(12) ?
S1 O1 . 1.4302(12) ?
S1 N1 . 1.6227(12) ?
S1 C11 . 1.7639(17) ?
N1 C27 . 1.467(2) ?
N1 C4 . 1.4902(18) ?
C1 C2 . 1.503(3) ?
C1 C7A . 1.548(3) ?
C1 H1A . 1.01(2) ?
C1 H1B . .99(2) ?
C2 C3 . 1.530(3) ?
C2 H2A . 1.00(3) ?
C2 H2B . .99(3) ?
C3 C3A . 1.518(3) ?
C3 H3A . .97(2) ?
C3 H3B . 1.14(2) ?
C3A C4 . 1.535(2) ?
C3A C7A . 1.550(2) ?
C3A H3AA . .987(16) ?
C4 C5 . 1.520(2) ?
C4 H4 . .964(15) ?
C5 C6 . 1.539(2) ?
C5 H5A . .950(19) ?
C5 H5B . 1.018(17) ?
C6 C9 . 1.516(3) ?
C6 C7 . 1.539(3) ?
C6 C8 . 1.541(3) ?
C7 C7A . 1.532(3) ?
C7 H7A . 1.06(2) ?
C7 H7B . 1.09(3) ?
C7A C10 . 1.541(3) ?
C8 H8A . .97(3) ?
C8 H8B . 1.03(3) ?
C8 H8C . 1.12(3) ?
C9 H9A . 1.00(3) ?
C9 H9B . 1.05(2) ?
C9 H9C . 1.06(3) ?
C10 H10A . 1.12(2) ?
C10 H10B . 1.11(3) ?
C10 H10C . .98(3) ?
C11 C16 . 1.382(2) ?
C11 C12 . 1.388(2) ?
C12 C13 . 1.379(3) ?
C12 H12 . .961(18) ?
C13 C14 . 1.380(3) ?
C13 H13 . .92(2) ?
C14 C15 . 1.385(3) ?
C14 C17 . 1.504(3) ?
C15 C16 . 1.376(3) ?
C15 H15 . .91(2) ?
C16 H16 . .982(18) ?
C17 H17A . 1.01(4) ?
C17 H17B . .90(3) ?
C17 H17C . .91(3) ?
C21 C26 . 1.376(3) ?
C21 C22 . 1.380(3) ?
C21 C27 . 1.504(2) ?
C22 C23 . 1.370(5) ?
C22 H22 . .95(2) ?
C23 C24 . 1.345(5) ?
C23 H23 . .96(3) ?
C24 C25 . 1.367(5) ?
C24 H24 . .87(3) ?
C25 C26 . 1.368(4) ?
C25 H25 . .85(3) ?
C26 H26 . .89(2) ?
C27 H27A . .955(17) ?
C27 H27B . .997(17) ?

loop_
_geom_torsion_atom_site_label_1
_geom_torsion_atom_site_label_2
_geom_torsion_atom_site_label_3
_geom_torsion_atom_site_label_4
_geom_torsion
O2 S1 N1 C27 -143.34(13)
O1 S1 N1 C27 -13.02(15)
C11 S1 N1 C27 102.79(13)
O2 S1 N1 C4 42.17(12)
O1 S1 N1 C4 172.49(10)
C11 S1 N1 C4 -71.70(12)
C7A C1 C2 C3 -16.1(2)
C1 C2 C3 C3A -8.4(2)
C2 C3 C3A C4 -91.4(2)
C2 C3 C3A C7A 29.3(2)
C27 N1 C4 C5 91.02(18)
S1 N1 C4 C5 -94.50(15)
C27 N1 C4 C3A -36.25(19)
S1 N1 C4 C3A 138.22(12)
C3 C3A C4 N1 -61.53(19)
C7A C3A C4 N1 -177.87(12)
C3 C3A C4 C5 170.72(16)
C7A C3A C4 C5 54.37(19)
N1 C4 C5 C6 168.18(13)
C3A C4 C5 C6 -63.9(2)
C4 C5 C6 C9 173.61(18)
C4 C5 C6 C7 55.6(2)
C4 C5 C6 C8 -68.3(2)
C9 C6 C7 C7A -163.4(2)
C5 C6 C7 C7A -44.9(2)
C8 C6 C7 C7A 77.6(2)
C6 C7 C7A C10 160.8(2)
C6 C7 C7A C1 -78.3(2)
C6 C7 C7A C3A 39.6(3)
C2 C1 C7A C7 157.96(17)
C2 C1 C7A C10 -81.0(2)
C2 C1 C7A C3A 33.6(2)
C3 C3A C7A C7 -164.04(17)
C4 C3A C7A C7 -41.7(2)
C3 C3A C7A C10 75.4(2)
C4 C3A C7A C10 -162.30(17)
C3 C3A C7A C1 -38.26(18)
C4 C3A C7A C1 84.06(17)
O2 S1 C11 C16 -14.60(15)
O1 S1 C11 C16 -144.48(13)
N1 S1 C11 C16 100.35(14)
O2 S1 C11 C12 168.15(13)
O1 S1 C11 C12 38.27(15)
N1 S1 C11 C12 -76.90(14)
C16 C11 C12 C13 -1.6(3)
S1 C11 C12 C13 175.67(13)
C11 C12 C13 C14 .7(3)
C12 C13 C14 C15 .5(3)
C12 C13 C14 C17 -178.8(2)
C13 C14 C15 C16 -.7(3)
C17 C14 C15 C16 178.5(2)
C14 C15 C16 C11 -.2(3)
C12 C11 C16 C15 1.3(2)
S1 C11 C16 C15 -175.91(13)
C26 C21 C22 C23 .7(3)
C27 C21 C22 C23 -178.2(2)
C21 C22 C23 C24 -.2(4)
C22 C23 C24 C25 -.4(5)
C23 C24 C25 C26 .5(5)
C24 C25 C26 C21 .0(4)
C22 C21 C26 C25 -.6(3)
C27 C21 C26 C25 178.4(2)
C4 N1 C27 C21 -70.10(18)
S1 N1 C27 C21 115.66(14)
C26 C21 C27 N1 -56.0(2)
C22 C21 C27 N1 122.83(18)

loop_
_cod_related_entry_id
_cod_related_entry_database
_cod_related_entry_code
1 ChemSpider 21107268
